data_9014155
loop_
_publ_author_name
'Averbuch-Pouchot M'
'Durif, A.'

_publ_section_title
;
 Contribution to the crystal chemistry of tetrametaphosphates (I).
 _cod_database_code 1007172
;
_journal_name_full 'Journal of Solid State Chemistry'
_journal_page_first 119
_journal_page_last 132
_journal_paper_doi 10.1016/0022-4596(85)90275-0
_journal_volume 58
_journal_year 1985
_chemical_formula_sum 'H2 K2 O7 P2'
_space_group_IT_number 2
_symmetry_space_group_name_Hall '-P 1'
_symmetry_space_group_name_H-M 'P -1'
_cell_angle_alpha 97.37
_cell_angle_beta 95.43
_cell_angle_gamma 88.84
_cell_length_a 8.165
_cell_length_b 8.228
_cell_length_c 11.154
_cell_formula_units_Z 4
_cell_volume 739.793
_database_code_amcsd 0013548
_exptl_crystal_density_diffrn 2.282
_cod_duplicate_entry 1007172
_cod_original_formula_sum 'K2 P2 O7 H2'
_cod_database_code 9014155
_amcsd_formula_title 'H4 K4 O14 P4'

loop_
_space_group_symop_operation_xyz
x,y,z
-x,-y,-z

loop_
_atom_site_label
_atom_site_fract_x
_atom_site_fract_y
_atom_site_fract_z
K1 0.24600 0.70492 0.05166
K2 0.71314 0.88032 0.07416
K3 0.60796 0.70057 0.42953
K4 0.82115 0.22230 0.45222
P1 0.37233 -0.00357 0.29608
P2 0.05761 0.13909 0.19794
P3 0.21499 0.45424 0.28555
P4 0.51787 0.28620 0.21755
O1 0.22580 0.03140 0.19400
O2 0.31090 -0.01650 0.41460
O3 0.47250 0.86290 0.23710
O4 0.93160 0.05100 0.25150
O5 0.02250 0.18970 0.07590
O6 0.11370 0.29230 0.29860
O7 0.29660 0.51150 0.40740
O8 0.10730 0.56950 0.22140
O9 0.64400 0.40070 0.28320
O10 0.54850 0.19070 0.10000
O11 0.47350 0.16800 0.31430
O12 0.34700 0.38390 0.19290
O13 0.78460 0.56510 0.11580
O14 0.91810 0.78190 0.37370
H1 0.72600 0.52800 0.16700
H2 0.88800 0.55500 0.13400
H3 0.94100 0.88700 0.35000
H4 0.96900 0.69500 0.33000

loop_
_cod_related_entry_id
_cod_related_entry_database
_cod_related_entry_code
1 AMCSD 0013548
